data_7043633
loop_
_publ_author_name
'Song, Li-Cheng'
'Han, Xiao-Feng'
'Chen, Wei'
'Li, Jia-Peng'
'Wang, Xu-Yong'

_publ_section_title
;
 Dithiolato- and halogenido-bridged nickel-iron complexes related to the
 active site of [NiFe]-H2ases: preparation, structures, and
 electrocatalytic H2 production
;
_journal_name_full 'Dalton Trans.'
_journal_paper_doi 10.1039/C7DT02203D
_journal_year 2017
_chemical_absolute_configuration ad
_chemical_formula_moiety 'C32 H29 Br2 N Ni P2, C H2 Cl2'
_chemical_formula_sum 'C33 H31 Br2 Cl2 N Ni P2'
_chemical_formula_weight 792.96
_chemical_name_systematic
;
 ? 
;
_space_group_crystal_system monoclinic
_space_group_IT_number 4
_space_group_name_Hall 'P 2yb'
_space_group_name_H-M_alt 'P 1 21 1'
_symmetry_space_group_name_Hall 'P 2yb'
_symmetry_space_group_name_H-M 'P 1 21 1'
_atom_sites_solution_hydrogens geom
_atom_sites_solution_primary direct
_audit_creation_date 2017-07-06
_audit_creation_method
;
Olex2 1.2
(compiled 2017.03.28 svn.r3405 for OlexSys, GUI svn.r5337)
;
_audit_update_record
;
2017-07-06 deposited with the CCDC.
2017-07-14 downloaded from the CCDC.
;
_cell_angle_alpha 90
_cell_angle_beta 91.789(5)
_cell_angle_gamma 90
_cell_formula_units_Z 2
_cell_length_a 11.679(3)
_cell_length_b 8.898(2)
_cell_length_c 16.062(4)
_cell_measurement_reflns_used 5711
_cell_measurement_temperature 113(2)
_cell_measurement_theta_max 27.9
_cell_measurement_theta_min 1.3
_cell_volume 1668.3(7)
_computing_cell_refinement CrystalClear
_computing_data_collection CrystalClear
_computing_data_reduction CrystalClear
_computing_molecular_graphics 'Olex2 (Dolomanov et al., 2009)'
_computing_publication_material 'Olex2 (Dolomanov et al., 2009)'
_computing_structure_refinement 'ShelXL (Sheldrick, 2015)'
_computing_structure_solution 'ShelXS (Sheldrick, 2008)'
_diffrn_ambient_temperature 113.15
_diffrn_detector_area_resol_mean 14.22
_diffrn_measured_fraction_theta_full 1.000
_diffrn_measured_fraction_theta_max 1.000
_diffrn_measurement_device_type 'Rigaku Saturn724 CCD'
_diffrn_measurement_method '\w and \f scans'
_diffrn_radiation_type MoK\a
_diffrn_radiation_wavelength 0.71073
_diffrn_reflns_av_R_equivalents 0.0639
_diffrn_reflns_av_unetI/netI 0.1385
_diffrn_reflns_Laue_measured_fraction_full 1.000
_diffrn_reflns_Laue_measured_fraction_max 1.000
_diffrn_reflns_limit_h_max 13
_diffrn_reflns_limit_h_min -13
_diffrn_reflns_limit_k_max 10
_diffrn_reflns_limit_k_min -10
_diffrn_reflns_limit_l_max 18
_diffrn_reflns_limit_l_min -19
_diffrn_reflns_number 14193
_diffrn_reflns_point_group_measured_fraction_full 0.995
_diffrn_reflns_point_group_measured_fraction_max 0.995
_diffrn_reflns_theta_full 25.018
_diffrn_reflns_theta_max 25.018
_diffrn_reflns_theta_min 1.268
_exptl_absorpt_coefficient_mu 3.256
_exptl_absorpt_correction_T_max 0.6960
_exptl_absorpt_correction_T_min 0.5620
_exptl_absorpt_correction_type multi-scan
_exptl_absorpt_process_details CrystalClear
_exptl_crystal_colour Colorless
_exptl_crystal_density_diffrn 1.578
_exptl_crystal_density_method 'not measured'
_exptl_crystal_description Prism
_exptl_crystal_F_000 796
_exptl_crystal_size_max 0.2
_exptl_crystal_size_mid 0.18
_exptl_crystal_size_min 0.12
_refine_diff_density_max 0.417
_refine_diff_density_min -0.792
_refine_diff_density_rms 0.090
_refine_ls_abs_structure_details
;
 Flack x determined using 1102 quotients [(I+)-(I-)]/[(I+)+(I-)]
 (Parsons, Flack and Wagner, Acta Cryst. B69 (2013) 249-259).
;
_refine_ls_abs_structure_Flack 0.011(8)
_refine_ls_extinction_method none
_refine_ls_goodness_of_fit_ref 0.817
_refine_ls_hydrogen_treatment constr
_refine_ls_matrix_type full
_refine_ls_number_parameters 386
_refine_ls_number_reflns 5868
_refine_ls_number_restraints 41
_refine_ls_restrained_S_all 0.817
_refine_ls_R_factor_all 0.0540
_refine_ls_R_factor_gt 0.0401
_refine_ls_shift/su_max 0.002
_refine_ls_shift/su_mean 0.000
_refine_ls_structure_factor_coef Fsqd
_refine_ls_weighting_details 'w=1/[\s^2^(Fo^2^)] where P=(Fo^2^+2Fc^2^)/3'
_refine_ls_weighting_scheme calc
_refine_ls_wR_factor_gt 0.0533
_refine_ls_wR_factor_ref 0.0583
_reflns_Friedel_coverage 0.858
_reflns_Friedel_fraction_full 0.988
_reflns_Friedel_fraction_max 0.988
_reflns_number_gt 3889
_reflns_number_total 5868
_reflns_threshold_expression 'I > 2\s(I)'
_cod_data_source_file c7dt02203d2.cif
_cod_data_source_block shelx
_cod_original_cell_volume 1668.5(8)
_cod_database_code 7043633
_shelx_shelxl_version_number 2014/8
_shelx_space_group_comment
;
The symmetry employed for this shelxl refinement is uniquely defined
by the following loop, which should always be used as a source of
symmetry information in preference to the above space-group names.
They are only intended as comments.
;
_shelx_estimated_absorpt_t_max 0.696
_shelx_estimated_absorpt_t_min 0.562
_olex2_refinement_description
;
1. Fixed Uiso
 At 1.2 times of:
  All C(H) groups, All C(H,H) groups
 At 1.5 times of:
  All C(H,H,H) groups
2. Restrained distances
 C33-Cl1 = C33-Cl2 = C33'-Cl1' = C33'-Cl2'
 1.78 with sigma of 0.01
3. Uiso/Uaniso restraints and constraints
Uanis(C33) \\sim Ueq, Uanis(Cl1) \\sim Ueq, Uanis(Cl2) \\sim Ueq, Uanis(C33')
\\sim Ueq, Uanis(Cl1') \\sim Ueq, Uanis(Cl2') \\sim Ueq: with sigma of 0.01 and
sigma for terminal atoms of 0.02
Uanis(Cl2) = Uanis(Cl2')
Uanis(Cl1) = Uanis(Cl1')
4. Others
 Sof(Cl1')=Sof(Cl2')=Sof(C33')=Sof(H33C)=Sof(H33D)=1-FVAR(1)
 Sof(Cl1)=Sof(Cl2)=Sof(C33)=Sof(H33A)=Sof(H33B)=FVAR(1)
5.a Secondary CH2 refined with riding coordinates:
 C13(H13A,H13B), C33(H33A,H33B), C33'(H33C,H33D)
5.b Me refined with riding coordinates:
 C20(H20A,H20B,H20C)
5.c Aromatic/amide H refined with riding coordinates:
 C2(H2), C3(H3), C4(H4), C5(H5), C6(H6), C8(H8), C9(H9), C10(H10), C11(H11),
 C12(H12), C15(H15), C16(H16), C18(H18), C19(H19), C22(H22), C23(H23), C24(H24),
  C25(H25), C26(H26), C28(H28), C29(H29), C30(H30), C31(H31), C32(H32)
;
_olex2_submission_special_instructions 'No special instructions were received'

loop_
_space_group_symop_operation_xyz
'x, y, z'
'-x, y+1/2, -z'

loop_
_atom_site_label
_atom_site_type_symbol
_atom_site_fract_x
_atom_site_fract_y
_atom_site_fract_z
_atom_site_U_iso_or_equiv
_atom_site_adp_type
_atom_site_occupancy
_atom_site_site_symmetry_order
_atom_site_calc_flag
_atom_site_refinement_flags_posn
_atom_site_refinement_flags_adp
_atom_site_refinement_flags_occupancy
_atom_site_disorder_assembly
_atom_site_disorder_group
Ni1 Ni 0.74901(9) 0.35672(11) 0.24677(5) 0.0177(2) Uani 1 1 d . . . . .
Br1 Br 0.80405(7) 0.55746(9) 0.16333(4) 0.0273(2) Uani 1 1 d . . . . .
Br2 Br 0.79354(8) 0.45634(9) 0.37732(4) 0.0309(2) Uani 1 1 d . . . . .
P1 P 0.68582(19) 0.2322(2) 0.14226(12) 0.0179(5) Uani 1 1 d . . . . .
P2 P 0.70100(19) 0.1413(2) 0.29289(11) 0.0176(5) Uani 1 1 d . . . . .
N1 N 0.6703(5) 0.0712(7) 0.1965(3) 0.0193(15) Uani 1 1 d . . . . .
C1 C 0.5451(7) 0.2858(9) 0.1012(4) 0.019(2) Uani 1 1 d . . . . .
C2 C 0.4887(7) 0.4008(9) 0.1385(4) 0.027(2) Uani 1 1 d . . . . .
H2 H 0.5278 0.4619 0.1787 0.032 Uiso 1 1 calc R . . . .
C3 C 0.3750(7) 0.4284(11) 0.1181(4) 0.039(3) Uani 1 1 d . . . . .
H3 H 0.3359 0.5092 0.1434 0.047 Uiso 1 1 calc R . . . .
C4 C 0.3181(8) 0.3365(12) 0.0599(5) 0.054(3) Uani 1 1 d . . . . .
H4 H 0.2387 0.3516 0.0483 0.065 Uiso 1 1 calc R . . . .
C5 C 0.3745(8) 0.2251(11) 0.0194(5) 0.041(3) Uani 1 1 d . . . . .
H5 H 0.3358 0.1653 -0.0216 0.049 Uiso 1 1 calc R . . . .
C6 C 0.4888(7) 0.2013(9) 0.0393(4) 0.028(2) Uani 1 1 d . . . . .
H6 H 0.5297 0.1263 0.0104 0.034 Uiso 1 1 calc R . . . .
C7 C 0.7752(7) 0.1976(9) 0.0553(4) 0.022(2) Uani 1 1 d . . . . .
C8 C 0.7578(7) 0.2773(8) -0.0183(4) 0.024(2) Uani 1 1 d . . . . .
H8 H 0.6957 0.3458 -0.0244 0.029 Uiso 1 1 calc R . . . .
C9 C 0.8317(7) 0.2560(10) -0.0825(4) 0.032(2) Uani 1 1 d . . . . .
H9 H 0.8196 0.3103 -0.1329 0.039 Uiso 1 1 calc R . . . .
C10 C 0.9219(7) 0.1584(10) -0.0752(5) 0.038(3) Uani 1 1 d . . . . .
H10 H 0.9725 0.1461 -0.1199 0.046 Uiso 1 1 calc R . . . .
C11 C 0.9385(7) 0.0786(10) -0.0027(5) 0.035(2) Uani 1 1 d . . . . .
H11 H 1.0009 0.0103 0.0028 0.042 Uiso 1 1 calc R . . . .
C12 C 0.8660(7) 0.0966(8) 0.0616(4) 0.030(2) Uani 1 1 d . . . . .
H12 H 0.8777 0.0396 0.1112 0.036 Uiso 1 1 calc R . . . .
C13 C 0.6211(7) -0.0730(9) 0.1661(4) 0.023(2) Uani 1 1 d . . . . .
H13A H 0.6834 -0.1479 0.1623 0.027 Uiso 1 1 calc R . . . .
H13B H 0.5876 -0.0580 0.1093 0.027 Uiso 1 1 calc R . . . .
C14 C 0.5299(6) -0.1347(8) 0.2214(4) 0.0168(18) Uani 1 1 d . . . . .
C15 C 0.4228(7) -0.0684(9) 0.2247(4) 0.026(2) Uani 1 1 d . . . . .
H15 H 0.4048 0.0146 0.1895 0.031 Uiso 1 1 calc R . . . .
C16 C 0.3419(7) -0.1210(9) 0.2782(4) 0.026(2) Uani 1 1 d . . . . .
H16 H 0.2690 -0.0740 0.2798 0.032 Uiso 1 1 calc R . . . .
C17 C 0.3671(8) -0.2438(9) 0.3303(5) 0.025(2) Uani 1 1 d . . . . .
C18 C 0.4740(7) -0.3100(9) 0.3269(4) 0.024(2) Uani 1 1 d . . . . .
H18 H 0.4918 -0.3934 0.3618 0.029 Uiso 1 1 calc R . . . .
C19 C 0.5552(7) -0.2571(8) 0.2737(4) 0.021(2) Uani 1 1 d . . . . .
H19 H 0.6283 -0.3037 0.2725 0.025 Uiso 1 1 calc R . . . .
C20 C 0.2801(7) -0.2914(9) 0.3937(4) 0.043(3) Uani 1 1 d . . . . .
H20A H 0.2102 -0.2313 0.3859 0.065 Uiso 1 1 calc R . . . .
H20B H 0.2616 -0.3980 0.3859 0.065 Uiso 1 1 calc R . . . .
H20C H 0.3122 -0.2755 0.4501 0.065 Uiso 1 1 calc R . . . .
C21 C 0.5776(6) 0.1376(8) 0.3591(4) 0.0156(18) Uani 1 1 d . . . . .
C22 C 0.4948(7) 0.2512(9) 0.3488(4) 0.023(2) Uani 1 1 d . . . . .
H22 H 0.5063 0.3294 0.3097 0.028 Uiso 1 1 calc R . . . .
C23 C 0.3965(7) 0.2506(9) 0.3951(4) 0.025(2) Uani 1 1 d . . . . .
H23 H 0.3405 0.3272 0.3875 0.031 Uiso 1 1 calc R . . . .
C24 C 0.3812(7) 0.1372(9) 0.4522(4) 0.029(2) Uani 1 1 d . . . . .
H24 H 0.3139 0.1354 0.4840 0.035 Uiso 1 1 calc R . . . .
C25 C 0.4617(7) 0.0280(9) 0.4634(4) 0.026(2) Uani 1 1 d . . . . .
H25 H 0.4501 -0.0478 0.5039 0.031 Uiso 1 1 calc R . . . .
C26 C 0.5601(6) 0.0241(8) 0.4175(4) 0.021(2) Uani 1 1 d . . . . .
H26 H 0.6147 -0.0541 0.4256 0.025 Uiso 1 1 calc R . . . .
C27 C 0.8097(6) 0.0263(8) 0.3430(4) 0.0163(19) Uani 1 1 d . . . . .
C28 C 0.8598(7) -0.0947(8) 0.3051(5) 0.029(2) Uani 1 1 d . . . . .
H28 H 0.8361 -0.1211 0.2499 0.035 Uiso 1 1 calc R . . . .
C29 C 0.9430(7) -0.1776(9) 0.3455(5) 0.035(2) Uani 1 1 d . . . . .
H29 H 0.9747 -0.2624 0.3187 0.042 Uiso 1 1 calc R . . . .
C30 C 0.9813(7) -0.1390(9) 0.4249(4) 0.035(2) Uani 1 1 d . . . . .
H30 H 1.0403 -0.1954 0.4525 0.041 Uiso 1 1 calc R . . . .
C31 C 0.9327(7) -0.0174(10) 0.4634(4) 0.036(3) Uani 1 1 d . . . . .
H31 H 0.9587 0.0092 0.5181 0.044 Uiso 1 1 calc R . . . .
C32 C 0.8478(6) 0.0663(9) 0.4249(4) 0.025(2) Uani 1 1 d . . . . .
H32 H 0.8150 0.1495 0.4526 0.030 Uiso 1 1 calc R . . . .
Cl1 Cl 0.864(6) 0.908(6) 0.702(3) 0.0612(14) Uani 0.131(12) 1 d D U P A 1
Cl2 Cl 0.936(3) 0.653(4) 0.780(2) 0.0663(14) Uani 0.131(12) 1 d D U P A 1
C33 C 0.899(7) 0.719(6) 0.678(2) 0.07(3) Uani 0.131(12) 1 d D U P A 1
H33A H 0.8317 0.6645 0.6540 0.087 Uiso 0.131(12) 1 calc R . P A 1
H33B H 0.9635 0.7123 0.6405 0.087 Uiso 0.131(12) 1 calc R . P A 1
Cl1' Cl 0.8706(7) 0.9419(7) 0.7221(4) 0.0612(14) Uani 0.869(12) 1 d D U P A 2
Cl2' Cl 0.8824(5) 0.6446(5) 0.7988(3) 0.0663(14) Uani 0.869(12) 1 d D U P A 2
C33' C 0.9568(9) 0.7835(11) 0.7447(8) 0.078(5) Uani 0.869(12) 1 d D U P A 2
H33C H 0.9841 0.7406 0.6920 0.094 Uiso 0.869(12) 1 calc R . P A 2
H33D H 1.0248 0.8152 0.7787 0.094 Uiso 0.869(12) 1 calc R . P A 2

loop_
_atom_site_aniso_label
_atom_site_aniso_U_11
_atom_site_aniso_U_22
_atom_site_aniso_U_33
_atom_site_aniso_U_23
_atom_site_aniso_U_13
_atom_site_aniso_U_12
Ni1 0.0215(6) 0.0152(5) 0.0165(5) 0.0002(4) 0.0027(5) -0.0017(5)
Br1 0.0313(6) 0.0230(5) 0.0280(5) 0.0026(4) 0.0067(4) -0.0015(5)
Br2 0.0407(6) 0.0287(5) 0.0233(4) -0.0049(4) 0.0002(4) -0.0051(5)
P1 0.0212(14) 0.0146(12) 0.0179(12) -0.0009(9) 0.0016(10) 0.0010(10)
P2 0.0222(13) 0.0138(12) 0.0169(11) 0.0001(9) 0.0010(10) -0.0008(11)
N1 0.028(4) 0.015(4) 0.015(3) 0.002(3) -0.001(3) -0.002(4)
C1 0.017(5) 0.022(5) 0.019(4) 0.004(4) 0.000(4) -0.008(4)
C2 0.024(5) 0.039(6) 0.017(4) 0.004(4) 0.004(4) 0.007(4)
C3 0.038(7) 0.051(7) 0.030(5) 0.021(5) 0.017(5) 0.022(6)
C4 0.022(6) 0.097(10) 0.043(6) 0.049(7) 0.000(5) 0.003(7)
C5 0.033(7) 0.059(8) 0.032(6) 0.025(5) -0.010(5) -0.012(6)
C6 0.033(6) 0.031(6) 0.021(4) 0.015(4) 0.006(4) 0.001(5)
C7 0.012(5) 0.036(6) 0.019(4) -0.009(4) 0.003(4) -0.001(4)
C8 0.020(5) 0.028(5) 0.024(5) 0.002(4) 0.006(4) 0.003(4)
C9 0.027(6) 0.050(6) 0.020(5) 0.001(4) 0.009(4) -0.005(5)
C10 0.023(6) 0.054(7) 0.038(5) -0.005(5) 0.011(5) 0.003(5)
C11 0.024(6) 0.047(7) 0.034(5) 0.006(5) -0.001(4) 0.014(5)
C12 0.031(6) 0.036(7) 0.025(5) 0.003(4) 0.006(4) 0.004(5)
C13 0.028(5) 0.027(5) 0.014(4) -0.002(4) 0.003(4) 0.001(4)
C14 0.015(5) 0.021(5) 0.014(4) -0.009(4) 0.000(4) -0.008(4)
C15 0.027(6) 0.026(5) 0.024(4) 0.002(4) -0.003(4) 0.006(5)
C16 0.021(5) 0.037(6) 0.021(4) -0.010(4) 0.002(4) 0.005(5)
C17 0.030(6) 0.026(5) 0.021(5) -0.009(4) 0.014(4) -0.009(5)
C18 0.036(6) 0.018(5) 0.018(5) -0.001(4) 0.001(4) -0.004(4)
C19 0.025(5) 0.010(5) 0.028(5) 0.001(4) 0.003(4) 0.002(4)
C20 0.043(7) 0.041(7) 0.047(6) -0.012(5) 0.024(5) -0.011(5)
C21 0.016(5) 0.019(5) 0.011(4) -0.006(4) -0.001(4) 0.002(4)
C22 0.028(6) 0.023(5) 0.018(5) -0.003(4) 0.006(4) -0.006(4)
C23 0.028(6) 0.023(5) 0.026(5) -0.001(4) 0.008(4) 0.009(4)
C24 0.032(6) 0.036(6) 0.019(5) -0.006(4) 0.009(4) -0.007(5)
C25 0.030(6) 0.031(6) 0.016(4) -0.001(4) 0.001(4) -0.007(5)
C26 0.020(5) 0.023(6) 0.020(4) 0.002(4) -0.011(4) 0.003(4)
C27 0.024(5) 0.008(5) 0.017(4) 0.007(3) 0.000(4) 0.002(4)
C28 0.037(6) 0.023(6) 0.027(5) -0.002(4) -0.001(4) 0.004(4)
C29 0.041(7) 0.017(6) 0.046(6) -0.005(4) 0.000(5) 0.017(5)
C30 0.029(6) 0.041(6) 0.033(5) -0.001(5) -0.011(4) 0.007(5)
C31 0.037(7) 0.048(7) 0.023(5) 0.007(4) -0.005(4) 0.005(5)
C32 0.030(5) 0.024(5) 0.021(4) -0.002(4) -0.001(4) 0.003(5)
Cl1 0.054(2) 0.055(3) 0.074(4) 0.009(2) -0.011(3) -0.003(3)
Cl2 0.055(4) 0.059(2) 0.086(3) 0.0103(19) 0.007(2) -0.010(2)
C33 0.07(3) 0.07(3) 0.07(3) -0.002(14) 0.003(14) -0.002(14)
Cl1' 0.054(2) 0.055(3) 0.074(4) 0.009(2) -0.011(3) -0.003(3)
Cl2' 0.055(4) 0.059(2) 0.086(3) 0.0103(19) 0.007(2) -0.010(2)
C33' 0.044(8) 0.077(9) 0.114(10) 0.029(8) 0.017(7) -0.001(7)

loop_
_atom_type_symbol
_atom_type_description
_atom_type_scat_dispersion_real
_atom_type_scat_dispersion_imag
_atom_type_scat_source
C C 0.0033 0.0016 'International Tables Vol C Tables 4.2.6.8 and 6.1.1.4'
H H 0.0000 0.0000 'International Tables Vol C Tables 4.2.6.8 and 6.1.1.4'
N N 0.0061 0.0033 'International Tables Vol C Tables 4.2.6.8 and 6.1.1.4'
P P 0.1023 0.0942 'International Tables Vol C Tables 4.2.6.8 and 6.1.1.4'
Cl Cl 0.1484 0.1585 'International Tables Vol C Tables 4.2.6.8 and 6.1.1.4'
Ni Ni 0.3393 1.1124 'International Tables Vol C Tables 4.2.6.8 and 6.1.1.4'
Br Br -0.2901 2.4595 'International Tables Vol C Tables 4.2.6.8 and 6.1.1.4'

loop_
_geom_angle_atom_site_label_1
_geom_angle_atom_site_label_2
_geom_angle_atom_site_label_3
_geom_angle
Br2 Ni1 Br1 99.70(5)
P1 Ni1 Br1 92.31(7)
P1 Ni1 Br2 167.38(8)
P1 Ni1 P2 73.60(8)
P2 Ni1 Br1 164.86(7)
P2 Ni1 Br2 94.77(6)
Ni1 P1 P2 53.41(7)
N1 P1 Ni1 94.31(19)
N1 P1 P2 41.22(18)
N1 P1 C1 107.4(3)
N1 P1 C7 109.2(3)
C1 P1 Ni1 116.0(3)
C1 P1 P2 117.6(2)
C7 P1 Ni1 120.5(3)
C7 P1 P2 131.1(3)
C7 P1 C1 107.7(3)
Ni1 P2 P1 52.99(7)
N1 P2 Ni1 93.7(2)
N1 P2 P1 41.0(2)
N1 P2 C21 112.2(3)
N1 P2 C27 108.9(3)
C21 P2 Ni1 116.1(3)
C21 P2 P1 121.8(2)
C27 P2 Ni1 118.4(3)
C27 P2 P1 129.1(2)
C27 P2 C21 106.8(3)
P1 N1 P2 97.8(3)
C13 N1 P1 127.7(4)
C13 N1 P2 133.4(4)
C2 C1 P1 118.7(6)
C2 C1 C6 119.6(8)
C6 C1 P1 121.2(7)
C1 C2 H2 119.9
C1 C2 C3 120.2(8)
C3 C2 H2 119.9
C2 C3 H3 120.3
C2 C3 C4 119.3(9)
C4 C3 H3 120.3
C3 C4 H4 119.4
C5 C4 C3 121.2(9)
C5 C4 H4 119.4
C4 C5 H5 120.7
C4 C5 C6 118.6(9)
C6 C5 H5 120.7
C1 C6 H6 119.6
C5 C6 C1 120.9(9)
C5 C6 H6 119.6
C8 C7 P1 120.1(6)
C8 C7 C12 118.9(7)
C12 C7 P1 121.0(6)
C7 C8 H8 120.4
C9 C8 C7 119.2(8)
C9 C8 H8 120.4
C8 C9 H9 119.2
C10 C9 C8 121.5(8)
C10 C9 H9 119.2
C9 C10 H10 120.4
C9 C10 C11 119.3(8)
C11 C10 H10 120.4
C10 C11 H11 119.8
C12 C11 C10 120.4(8)
C12 C11 H11 119.8
C7 C12 H12 119.6
C11 C12 C7 120.7(7)
C11 C12 H12 119.6
N1 C13 H13A 108.9
N1 C13 H13B 108.9
N1 C13 C14 113.2(6)
H13A C13 H13B 107.7
C14 C13 H13A 108.9
C14 C13 H13B 108.9
C15 C14 C13 121.5(7)
C15 C14 C19 118.8(7)
C19 C14 C13 119.7(7)
C14 C15 H15 119.4
C16 C15 C14 121.1(7)
C16 C15 H15 119.4
C15 C16 H16 120.0
C15 C16 C17 120.1(8)
C17 C16 H16 120.0
C16 C17 C20 119.0(8)
C18 C17 C16 118.7(7)
C18 C17 C20 122.1(8)
C17 C18 H18 119.4
C19 C18 C17 121.3(7)
C19 C18 H18 119.4
C14 C19 H19 120.0
C18 C19 C14 120.0(7)
C18 C19 H19 120.0
C17 C20 H20A 109.5
C17 C20 H20B 109.5
C17 C20 H20C 109.5
H20A C20 H20B 109.5
H20A C20 H20C 109.5
H20B C20 H20C 109.5
C22 C21 P2 118.3(6)
C26 C21 P2 122.8(6)
C26 C21 C22 118.9(7)
C21 C22 H22 119.6
C23 C22 C21 120.9(7)
C23 C22 H22 119.6
C22 C23 H23 120.5
C24 C23 C22 119.1(8)
C24 C23 H23 120.5
C23 C24 H24 119.8
C25 C24 C23 120.4(8)
C25 C24 H24 119.8
C24 C25 H25 119.0
C24 C25 C26 122.0(7)
C26 C25 H25 119.0
C21 C26 H26 120.7
C25 C26 C21 118.7(7)
C25 C26 H26 120.7
C28 C27 P2 123.4(5)
C28 C27 C32 118.7(7)
C32 C27 P2 117.9(6)
C27 C28 H28 119.4
C29 C28 C27 121.2(7)
C29 C28 H28 119.4
C28 C29 H29 119.7
C28 C29 C30 120.6(8)
C30 C29 H29 119.7
C29 C30 H30 120.5
C31 C30 C29 118.9(8)
C31 C30 H30 120.5
C30 C31 H31 119.1
C32 C31 C30 121.8(7)
C32 C31 H31 119.1
C27 C32 H32 120.6
C31 C32 C27 118.8(8)
C31 C32 H32 120.6
Cl1 C33 H33A 111.8
Cl1 C33 H33B 111.8
Cl2 C33 Cl1 100(3)
Cl2 C33 H33A 111.8
Cl2 C33 H33B 111.8
H33A C33 H33B 109.6
Cl1' C33' H33C 109.2
Cl1' C33' H33D 109.2
Cl2' C33' Cl1' 112.1(6)
Cl2' C33' H33C 109.2
Cl2' C33' H33D 109.2
H33C C33' H33D 107.9

loop_
_geom_bond_atom_site_label_1
_geom_bond_atom_site_label_2
_geom_bond_distance
Ni1 Br1 2.3353(13)
Ni1 Br2 2.3206(12)
Ni1 P1 2.124(2)
Ni1 P2 2.136(2)
P1 P2 2.552(3)
P1 N1 1.690(6)
P1 C1 1.816(8)
P1 C7 1.796(7)
P2 N1 1.697(5)
P2 C21 1.817(7)
P2 C27 1.801(7)
N1 C13 1.482(8)
C1 C2 1.366(10)
C1 C6 1.395(10)
C2 H2 0.9500
C2 C3 1.380(10)
C3 H3 0.9500
C3 C4 1.395(11)
C4 H4 0.9500
C4 C5 1.366(11)
C5 H5 0.9500
C5 C6 1.379(11)
C6 H6 0.9500
C7 C8 1.389(9)
C7 C12 1.391(10)
C8 H8 0.9500
C8 C9 1.377(9)
C9 H9 0.9500
C9 C10 1.367(10)
C10 H10 0.9500
C10 C11 1.373(9)
C11 H11 0.9500
C11 C12 1.366(9)
C12 H12 0.9500
C13 H13A 0.9900
C13 H13B 0.9900
C13 C14 1.511(9)
C14 C15 1.385(9)
C14 C19 1.402(9)
C15 H15 0.9500
C15 C16 1.379(9)
C16 H16 0.9500
C16 C17 1.402(10)
C17 C18 1.383(10)
C17 C20 1.521(9)
C18 H18 0.9500
C18 C19 1.378(10)
C19 H19 0.9500
C20 H20A 0.9800
C20 H20B 0.9800
C20 H20C 0.9800
C21 C22 1.405(10)
C21 C26 1.398(9)
C22 H22 0.9500
C22 C23 1.387(9)
C23 H23 0.9500
C23 C24 1.379(9)
C24 H24 0.9500
C24 C25 1.360(10)
C25 H25 0.9500
C25 C26 1.385(10)
C26 H26 0.9500
C27 C28 1.376(9)
C27 C32 1.421(8)
C28 H28 0.9500
C28 C29 1.367(9)
C29 H29 0.9500
C29 C30 1.382(8)
C30 H30 0.9500
C30 C31 1.377(10)
C31 H31 0.9500
C31 C32 1.372(9)
C32 H32 0.9500
Cl1 C33 1.776(14)
Cl2 C33 1.771(14)
C33 H33A 0.9900
C33 H33B 0.9900
Cl1' C33' 1.763(10)
Cl2' C33' 1.757(9)
C33' H33C 0.9900
C33' H33D 0.9900

loop_
_geom_torsion_atom_site_label_1
_geom_torsion_atom_site_label_2
_geom_torsion_atom_site_label_3
_geom_torsion_atom_site_label_4
_geom_torsion
Ni1 P1 N1 P2 6.8(3)
Ni1 P1 N1 C13 175.9(6)
Ni1 P1 C1 C2 0.1(7)
Ni1 P1 C1 C6 -172.3(5)
Ni1 P1 C7 C8 -104.8(6)
Ni1 P1 C7 C12 72.1(7)
Ni1 P2 N1 P1 -6.7(3)
Ni1 P2 N1 C13 -174.8(7)
Ni1 P2 C21 C22 26.5(6)
Ni1 P2 C21 C26 -155.7(5)
Ni1 P2 C27 C28 -103.1(7)
Ni1 P2 C27 C32 74.8(6)
P1 P2 N1 C13 -168.1(9)
P1 P2 C21 C22 -34.5(7)
P1 P2 C21 C26 143.3(5)
P1 P2 C27 C28 -39.4(8)
P1 P2 C27 C32 138.5(5)
P1 N1 C13 C14 -129.1(6)
P1 C1 C2 C3 -169.4(6)
P1 C1 C6 C5 167.7(6)
P1 C7 C8 C9 176.0(6)
P1 C7 C12 C11 -175.4(6)
P2 P1 N1 C13 169.1(8)
P2 P1 C1 C2 60.6(7)
P2 P1 C1 C6 -111.8(6)
P2 P1 C7 C8 -171.0(5)
P2 P1 C7 C12 5.9(8)
P2 N1 C13 C14 35.9(10)
P2 C21 C22 C23 177.2(6)
P2 C21 C26 C25 -178.0(5)
P2 C27 C28 C29 179.2(6)
P2 C27 C32 C31 -178.3(6)
N1 P1 C1 C2 104.1(6)
N1 P1 C1 C6 -68.3(7)
N1 P1 C7 C8 147.9(6)
N1 P1 C7 C12 -35.2(7)
N1 P2 C21 C22 -79.6(6)
N1 P2 C21 C26 98.2(6)
N1 P2 C27 C28 2.1(8)
N1 P2 C27 C32 180.0(5)
N1 C13 C14 C15 71.7(8)
N1 C13 C14 C19 -105.1(8)
C1 P1 N1 P2 -112.2(3)
C1 P1 N1 C13 56.9(7)
C1 P1 C7 C8 31.5(7)
C1 P1 C7 C12 -151.6(6)
C1 C2 C3 C4 0.9(12)
C2 C1 C6 C5 -4.7(12)
C2 C3 C4 C5 -3.7(13)
C3 C4 C5 C6 2.3(13)
C4 C5 C6 C1 1.9(13)
C6 C1 C2 C3 3.2(12)
C7 P1 N1 P2 131.2(3)
C7 P1 N1 C13 -59.7(7)
C7 P1 C1 C2 -138.4(6)
C7 P1 C1 C6 49.2(7)
C7 C8 C9 C10 -0.2(13)
C8 C7 C12 C11 1.5(12)
C8 C9 C10 C11 0.8(14)
C9 C10 C11 C12 -0.2(13)
C10 C11 C12 C7 -1.0(13)
C12 C7 C8 C9 -1.0(12)
C13 C14 C15 C16 -176.9(6)
C13 C14 C19 C18 177.2(7)
C14 C15 C16 C17 -0.2(11)
C15 C14 C19 C18 0.4(11)
C15 C16 C17 C18 0.1(11)
C15 C16 C17 C20 175.0(7)
C16 C17 C18 C19 0.2(12)
C17 C18 C19 C14 -0.4(12)
C19 C14 C15 C16 0.0(11)
C20 C17 C18 C19 -174.6(7)
C21 P2 N1 P1 113.5(3)
C21 P2 N1 C13 -54.6(8)
C21 P2 C27 C28 123.5(7)
C21 P2 C27 C32 -58.6(6)
C21 C22 C23 C24 0.6(12)
C22 C21 C26 C25 -0.1(10)
C22 C23 C24 C25 0.4(12)
C23 C24 C25 C26 -1.2(12)
C24 C25 C26 C21 1.1(11)
C26 C21 C22 C23 -0.7(11)
C27 P2 N1 P1 -128.5(3)
C27 P2 N1 C13 63.4(7)
C27 P2 C21 C22 161.1(6)
C27 P2 C21 C26 -21.1(7)
C27 C28 C29 C30 -1.9(13)
C28 C27 C32 C31 -0.2(12)
C28 C29 C30 C31 1.3(13)
C29 C30 C31 C32 -0.2(14)
C30 C31 C32 C27 -0.3(13)
C32 C27 C28 C29 1.3(12)
